data_4060891
loop_
_publ_author_name
'Izmer, Vyatcheslav V.'
'Lebedev, Artyom Y.'
'Nikulin, Mikhail V.'
'Ryabov, Alexey N.'
'Asachenko, Andrei F.'
'Lygin, Alexander V.'
'Sorokin, Denis A.'
'Voskoboynikov, Alexander Z.'

_publ_section_title
;
 Palladium-Catalyzed Pathways to Aryl-Substituted Indenes:
 Efficient Synthesis of Ligands and the Respectiveansa-Zirconocenes
;
_journal_coden_ASTM ORGND7
_journal_issue 5
_journal_name_full Organometallics
_journal_page_first 1217
_journal_page_last 1229
_journal_paper_doi 10.1021/om050937e
_journal_volume 25
_journal_year 2006
_chemical_formula_moiety 'C38 H42 Cl2 S2 Si Zr, C7 H8'
_chemical_formula_sum 'C45 H50 Cl2 S2 Si Zr'
_chemical_formula_weight 845.18
_space_group_IT_number 14
_symmetry_cell_setting monoclinic
_symmetry_space_group_name_Hall '-P 2yn'
_symmetry_space_group_name_H-M 'P 1 21/n 1'
_cell_angle_alpha 90.00
_cell_angle_beta 97.91(3)
_cell_angle_gamma 90.00
_cell_formula_units_Z 4
_cell_length_a 10.373(2)
_cell_length_b 22.669(5)
_cell_length_c 17.646(4)
_cell_measurement_temperature 112(2)
_cell_volume 4109.9(14)
_diffrn_ambient_temperature 112(2)
_exptl_crystal_density_diffrn 1.366
_cod_duplicate_entry 4074845
_cod_depositor_comments
;
The following automatic conversions were performed:
'_symmetry_cell_setting' value 'Monoclinic' changed to 'monoclinic'
according to '/home/saulius/struct/CIF-dictionaries/cif_core.dic'
dictionary named 'cif_core.dic' version 2.4.1 from 2010-06-29.

Automatic conversion script
Id: cif_fix_enum 1527 2010-12-29 10:47:43Z saulius 
;
_cod_original_sg_symbol_H-M 'P 21/n'
_cod_database_code 4060891

loop_
_symmetry_equiv_pos_as_xyz
'x, y, z'
'-x+1/2, y+1/2, -z+1/2'
'-x, -y, -z'
'x-1/2, -y-1/2, z-1/2'

loop_
_atom_site_label
_atom_site_type_symbol
_atom_site_fract_x
_atom_site_fract_y
_atom_site_fract_z
_atom_site_U_iso_or_equiv
_atom_site_adp_type
_atom_site_occupancy
_atom_site_symmetry_multiplicity
_atom_site_calc_flag
_atom_site_refinement_flags
_atom_site_disorder_assembly
_atom_site_disorder_group
Zr1 Zr 0.86602(6) 0.02730(3) 0.21868(4) 0.0255(2) Uani 1 1 d . . .
Cl2 Cl 0.62963(13) 0.04494(6) 0.18478(9) 0.0162(3) Uani 1 1 d . . .
Cl1 Cl 0.85694(14) -0.04473(6) 0.32311(9) 0.0179(3) Uani 1 1 d . . .
S1 S 1.15952(16) 0.05100(8) 0.36853(11) 0.0307(4) Uani 1 1 d . . .
S2 S 0.80291(17) 0.05604(8) 0.00616(11) 0.0312(4) Uani 1 1 d . . .
Si1 Si 1.12094(18) 0.08305(9) 0.14940(12) 0.0306(5) Uani 1 1 d . . .
C1 C 0.9003(6) 0.1360(3) 0.2176(4) 0.0277(16) Uani 1 1 d . . .
C2 C 0.8394(7) 0.1270(3) 0.2830(4) 0.0276(16) Uani 1 1 d . . .
H2A H 0.7567 0.1446 0.2924 0.033 Uiso 1 1 calc R . .
C3 C 0.9280(7) 0.0956(3) 0.3379(4) 0.0266(16) Uani 1 1 d . . .
C4 C 1.0399(6) 0.0843(3) 0.3028(4) 0.0251(16) Uani 1 1 d . . .
C5 C 1.0268(6) 0.1078(3) 0.2267(4) 0.0264(16) Uani 1 1 d . . .
C6 C 0.8397(7) 0.1717(3) 0.1507(4) 0.0335(18) Uani 1 1 d . . .
H6A H 0.8620 0.2125 0.1591 0.050 Uiso 1 1 calc R . .
H6B H 0.7468 0.1673 0.1449 0.050 Uiso 1 1 calc R . .
H6C H 0.8715 0.1582 0.1051 0.050 Uiso 1 1 calc R . .
C7 C 1.0558(7) 0.0539(3) 0.4382(5) 0.0338(18) Uani 1 1 d . . .
H7A H 1.0803 0.0397 0.4875 0.041 Uiso 1 1 calc R . .
C8 C 0.9392(6) 0.0777(3) 0.4164(4) 0.0289(17) Uani 1 1 d . . .
C9 C 0.8293(7) 0.0852(3) 0.4613(4) 0.0262(16) Uani 1 1 d . . .
C10 C 0.7029(7) 0.0745(3) 0.4281(4) 0.0314(18) Uani 1 1 d . . .
H10A H 0.6869 0.0620 0.3774 0.038 Uiso 1 1 calc R . .
C11 C 0.5988(7) 0.0821(3) 0.4697(4) 0.0327(18) Uani 1 1 d . . .
H11A H 0.5143 0.0751 0.4463 0.039 Uiso 1 1 calc R . .
C12 C 0.6201(7) 0.0998(3) 0.5452(4) 0.0308(17) Uani 1 1 d . . .
C13 C 0.7470(7) 0.1105(3) 0.5785(4) 0.0321(18) Uani 1 1 d . . .
H13A H 0.7628 0.1232 0.6291 0.039 Uiso 1 1 calc R . .
C14 C 0.8500(7) 0.1027(3) 0.5378(4) 0.0344(19) Uani 1 1 d . . .
H14A H 0.9344 0.1092 0.5616 0.041 Uiso 1 1 calc R . .
C15 C 0.5057(7) 0.1099(3) 0.5918(4) 0.0333(18) Uani 1 1 d . . .
C16 C 0.5060(8) 0.1731(4) 0.6184(5) 0.054(2) Uani 1 1 d . . .
H16A H 0.4352 0.1792 0.6474 0.081 Uiso 1 1 calc R . .
H16B H 0.4961 0.1989 0.5749 0.081 Uiso 1 1 calc R . .
H16C H 0.5869 0.1815 0.6500 0.081 Uiso 1 1 calc R . .
C17 C 0.5231(7) 0.0686(4) 0.6607(5) 0.045(2) Uani 1 1 d . . .
H17A H 0.4529 0.0744 0.6902 0.068 Uiso 1 1 calc R . .
H17B H 0.6043 0.0769 0.6919 0.068 Uiso 1 1 calc R . .
H17C H 0.5228 0.0284 0.6434 0.068 Uiso 1 1 calc R . .
C18 C 0.3751(7) 0.0971(4) 0.5448(5) 0.045(2) Uani 1 1 d . . .
H18A H 0.3069 0.1037 0.5755 0.067 Uiso 1 1 calc R . .
H18B H 0.3728 0.0567 0.5281 0.067 Uiso 1 1 calc R . .
H18C H 0.3629 0.1226 0.5010 0.067 Uiso 1 1 calc R . .
C19 C 1.0245(6) -0.0389(3) 0.1654(4) 0.0298(17) Uani 1 1 d . . .
C20 C 0.9057(6) -0.0684(3) 0.1487(4) 0.0277(16) Uani 1 1 d . . .
H20A H 0.8875 -0.1082 0.1663 0.033 Uiso 1 1 calc R . .
C21 C 0.8232(7) -0.0357(3) 0.0946(4) 0.0299(17) Uani 1 1 d . . .
C22 C 0.8918(6) 0.0159(3) 0.0784(4) 0.0296(17) Uani 1 1 d . . .
C23 C 1.0182(6) 0.0160(3) 0.1238(4) 0.0258(16) Uani 1 1 d . . .
C24 C 1.1382(7) -0.0647(3) 0.2170(4) 0.0357(19) Uani 1 1 d . . .
H24A H 1.1888 -0.0887 0.1874 0.054 Uiso 1 1 calc R . .
H24B H 1.1068 -0.0884 0.2557 0.054 Uiso 1 1 calc R . .
H24C H 1.1914 -0.0333 0.2408 0.054 Uiso 1 1 calc R . .
C25 C 0.6803(6) 0.0043(3) -0.0012(4) 0.0287(17) Uani 1 1 d . . .
H25A H 0.6058 0.0078 -0.0368 0.034 Uiso 1 1 calc R . .
C26 C 0.6985(6) -0.0413(3) 0.0475(4) 0.0289(17) Uani 1 1 d . . .
C27 C 0.6076(7) -0.0907(3) 0.0573(4) 0.0298(17) Uani 1 1 d . . .
C28 C 0.5872(7) -0.1069(3) 0.1299(4) 0.0357(18) Uani 1 1 d . . .
H28A H 0.6304 -0.0866 0.1717 0.043 Uiso 1 1 calc R . .
C29 C 0.5027(7) -0.1532(3) 0.1422(5) 0.0359(19) Uani 1 1 d . . .
H29A H 0.4908 -0.1630 0.1919 0.043 Uiso 1 1 calc R . .
C30 C 0.4364(6) -0.1846(3) 0.0808(4) 0.0297(17) Uani 1 1 d . . .
C31 C 0.4567(7) -0.1666(3) 0.0079(4) 0.0328(18) Uani 1 1 d . . .
H31A H 0.4137 -0.1862 -0.0344 0.039 Uiso 1 1 calc R . .
C32 C 0.5382(6) -0.1207(3) -0.0033(4) 0.0291(17) Uani 1 1 d . . .
H32A H 0.5470 -0.1094 -0.0531 0.035 Uiso 1 1 calc R . .
C33 C 0.3481(8) -0.2360(3) 0.0916(5) 0.041(2) Uani 1 1 d . . .
C34 C 0.3882(9) -0.2891(4) 0.0442(6) 0.058(3) Uani 1 1 d . . .
H34A H 0.3822 -0.2779 -0.0087 0.087 Uiso 1 1 calc R . .
H34B H 0.3310 -0.3217 0.0491 0.087 Uiso 1 1 calc R . .
H34C H 0.4761 -0.3003 0.0628 0.087 Uiso 1 1 calc R . .
C35 C 0.2080(7) -0.2202(4) 0.0645(5) 0.051(2) Uani 1 1 d . . .
H35A H 0.1831 -0.1873 0.0936 0.077 Uiso 1 1 calc R . .
H35B H 0.1533 -0.2534 0.0713 0.077 Uiso 1 1 calc R . .
H35C H 0.1985 -0.2098 0.0113 0.077 Uiso 1 1 calc R . .
C36 C 0.3592(8) -0.2560(4) 0.1759(5) 0.056(3) Uani 1 1 d . . .
H36A H 0.3356 -0.2239 0.2067 0.084 Uiso 1 1 calc R . .
H36B H 0.4471 -0.2678 0.1934 0.084 Uiso 1 1 calc R . .
H36C H 0.3017 -0.2887 0.1799 0.084 Uiso 1 1 calc R . .
C37 C 1.1159(7) 0.1356(3) 0.0693(4) 0.0383(19) Uani 1 1 d . . .
H37A H 1.1661 0.1203 0.0319 0.057 Uiso 1 1 calc R . .
H37B H 1.1516 0.1727 0.0880 0.057 Uiso 1 1 calc R . .
H37C H 1.0274 0.1411 0.0462 0.057 Uiso 1 1 calc R . .
C38 C 1.2906(7) 0.0662(4) 0.1903(5) 0.042(2) Uani 1 1 d . . .
H38A H 1.3383 0.0536 0.1502 0.064 Uiso 1 1 calc R . .
H38B H 1.2911 0.0352 0.2275 0.064 Uiso 1 1 calc R . .
H38C H 1.3306 0.1008 0.2144 0.064 Uiso 1 1 calc R . .
C39 C 0.8085(10) -0.2526(4) 0.1076(6) 0.070(3) Uani 1 1 d . . .
H39A H 0.7324 -0.2281 0.1029 0.104 Uiso 1 1 calc R . .
H39B H 0.7832 -0.2928 0.0971 0.104 Uiso 1 1 calc R . .
H39C H 0.8643 -0.2398 0.0716 0.104 Uiso 1 1 calc R . .
C40 C 0.8805(8) -0.2479(4) 0.1879(6) 0.051(2) Uani 1 1 d . . .
C41 C 0.8368(9) -0.2124(4) 0.2412(6) 0.057(3) Uani 1 1 d . . .
H41A H 0.7599 -0.1916 0.2279 0.069 Uiso 1 1 calc R . .
C42 C 0.9020(10) -0.2064(4) 0.3138(6) 0.059(3) Uani 1 1 d . . .
H42A H 0.8684 -0.1817 0.3485 0.070 Uiso 1 1 calc R . .
C43 C 1.0142(10) -0.2357(4) 0.3357(7) 0.063(3) Uani 1 1 d . . .
H43A H 1.0594 -0.2317 0.3848 0.076 Uiso 1 1 calc R . .
C44 C 1.0591(11) -0.2721(5) 0.2816(7) 0.072(3) Uani 1 1 d . . .
H44A H 1.1363 -0.2927 0.2952 0.086 Uiso 1 1 calc R . .
C45 C 0.9952(9) -0.2788(4) 0.2103(7) 0.064(3) Uani 1 1 d . . .
H45A H 1.0278 -0.3041 0.1761 0.077 Uiso 1 1 calc R . .

loop_
_atom_site_aniso_label
_atom_site_aniso_U_11
_atom_site_aniso_U_22
_atom_site_aniso_U_33
_atom_site_aniso_U_23
_atom_site_aniso_U_13
_atom_site_aniso_U_12
Zr1 0.0194(3) 0.0292(4) 0.0288(4) -0.0008(3) 0.0062(3) 0.0006(3)
Cl2 0.0052(6) 0.0227(8) 0.0205(8) -0.0046(7) 0.0007(6) 0.0031(6)
Cl1 0.0194(8) 0.0190(8) 0.0163(8) 0.0004(7) 0.0056(6) -0.0004(6)
S1 0.0223(9) 0.0376(11) 0.0326(11) 0.0008(9) 0.0056(8) 0.0028(8)
S2 0.0290(10) 0.0353(11) 0.0299(11) 0.0034(9) 0.0064(8) 0.0044(8)
Si1 0.0215(10) 0.0402(13) 0.0315(12) -0.0002(10) 0.0085(9) -0.0023(9)
C1 0.025(4) 0.029(4) 0.029(4) -0.002(3) 0.004(3) 0.002(3)
C2 0.029(4) 0.028(4) 0.027(4) -0.001(3) 0.008(3) 0.004(3)
C3 0.030(4) 0.028(4) 0.024(4) -0.006(3) 0.011(3) 0.000(3)
C4 0.017(4) 0.024(4) 0.035(4) -0.002(3) 0.006(3) 0.000(3)
C5 0.023(4) 0.024(4) 0.032(4) 0.002(3) 0.003(3) 0.000(3)
C6 0.033(4) 0.036(5) 0.032(5) -0.005(4) 0.005(3) 0.000(3)
C7 0.032(4) 0.027(4) 0.043(5) 0.003(4) 0.006(3) 0.003(3)
C8 0.020(4) 0.033(4) 0.034(5) -0.007(4) 0.006(3) -0.001(3)
C9 0.030(4) 0.024(4) 0.027(4) -0.005(3) 0.011(3) -0.001(3)
C10 0.029(4) 0.040(5) 0.028(4) -0.003(4) 0.011(3) 0.003(3)
C11 0.025(4) 0.047(5) 0.028(5) -0.010(4) 0.011(3) -0.002(3)
C12 0.031(4) 0.029(4) 0.034(5) -0.001(3) 0.012(3) 0.000(3)
C13 0.032(4) 0.040(5) 0.026(4) 0.006(4) 0.009(3) 0.007(3)
C14 0.026(4) 0.036(5) 0.042(5) 0.008(4) 0.007(3) 0.006(3)
C15 0.028(4) 0.039(5) 0.035(5) -0.002(4) 0.013(3) 0.001(3)
C16 0.055(6) 0.059(6) 0.050(6) -0.012(5) 0.015(5) 0.014(4)
C17 0.033(5) 0.063(6) 0.042(5) 0.007(5) 0.013(4) 0.011(4)
C18 0.019(4) 0.080(6) 0.038(5) 0.003(5) 0.011(4) 0.007(4)
C19 0.018(4) 0.031(4) 0.041(5) -0.003(4) 0.005(3) 0.006(3)
C20 0.024(4) 0.027(4) 0.031(4) -0.004(3) 0.001(3) 0.010(3)
C21 0.034(4) 0.026(4) 0.032(4) -0.003(3) 0.010(3) 0.002(3)
C22 0.025(4) 0.034(4) 0.032(4) -0.004(3) 0.011(3) 0.002(3)
C23 0.021(4) 0.030(4) 0.028(4) -0.007(3) 0.009(3) -0.001(3)
C24 0.030(4) 0.036(5) 0.041(5) -0.006(4) 0.004(4) 0.002(3)
C25 0.015(4) 0.043(5) 0.026(4) 0.000(4) -0.002(3) 0.003(3)
C26 0.023(4) 0.030(4) 0.034(4) -0.005(3) 0.005(3) 0.002(3)
C27 0.032(4) 0.027(4) 0.032(5) -0.003(3) 0.006(3) 0.004(3)
C28 0.044(5) 0.035(5) 0.027(5) 0.003(4) 0.001(4) -0.006(3)
C29 0.034(4) 0.041(5) 0.034(5) -0.002(4) 0.007(3) -0.004(3)
C30 0.021(4) 0.032(4) 0.035(5) 0.000(4) 0.000(3) 0.002(3)
C31 0.030(4) 0.032(4) 0.032(5) -0.008(4) -0.008(3) 0.005(3)
C32 0.026(4) 0.036(4) 0.024(4) 0.000(3) 0.002(3) 0.001(3)
C33 0.041(5) 0.031(5) 0.048(6) -0.002(4) -0.006(4) -0.004(3)
C34 0.058(6) 0.035(5) 0.083(8) -0.006(5) 0.012(5) -0.008(4)
C35 0.039(5) 0.056(6) 0.057(6) 0.016(5) -0.002(4) -0.008(4)
C36 0.042(5) 0.059(6) 0.062(7) 0.027(5) -0.012(4) -0.018(4)
C37 0.032(4) 0.051(5) 0.034(5) -0.006(4) 0.012(3) 0.003(4)
C38 0.021(4) 0.057(5) 0.051(6) -0.008(4) 0.011(4) -0.007(4)
C39 0.076(7) 0.068(7) 0.069(8) 0.014(6) 0.023(6) -0.008(5)
C40 0.043(5) 0.044(5) 0.068(7) 0.016(5) 0.013(5) -0.005(4)
C41 0.039(5) 0.050(6) 0.087(8) 0.014(6) 0.023(5) 0.004(4)
C42 0.065(7) 0.055(6) 0.057(7) 0.005(5) 0.013(5) -0.008(5)
C43 0.067(7) 0.051(6) 0.073(8) 0.005(6) 0.014(6) -0.013(5)
C44 0.064(7) 0.072(8) 0.078(9) 0.015(7) 0.009(6) -0.001(6)
C45 0.054(6) 0.066(7) 0.078(8) 0.008(6) 0.025(6) 0.001(5)

loop_
_geom_bond_atom_site_label_1
_geom_bond_atom_site_label_2
_geom_bond_distance
_geom_bond_site_symmetry_2
_geom_bond_publ_flag
Zr1 C5 2.463(7) . ?
Zr1 C23 2.468(6) . ?
Zr1 Cl1 2.4737(17) . ?
Zr1 Cl2 2.4753(16) . ?
Zr1 C1 2.489(7) . ?
Zr1 C19 2.503(6) . ?
Zr1 C4 2.528(7) . ?
Zr1 C22 2.539(7) . ?
Zr1 C20 2.558(7) . ?
Zr1 C2 2.561(7) . ?
Zr1 C21 2.601(7) . ?
Zr1 C3 2.620(7) . ?
S1 C7 1.743(8) . ?
S1 C4 1.749(7) . ?
S2 C25 1.722(7) . ?
S2 C22 1.727(8) . ?
Si1 C37 1.844(8) . ?
Si1 C38 1.848(7) . ?
Si1 C5 1.869(7) . ?
Si1 C23 1.876(7) . ?
C1 C2 1.404(9) . ?
C1 C5 1.449(9) . ?
C1 C6 1.496(10) . ?
C2 C3 1.430(10) . ?
C2 H2A 0.9800 . ?
C3 C4 1.413(8) . ?
C3 C8 1.433(10) . ?
C4 C5 1.433(9) . ?
C6 H6A 0.9600 . ?
C6 H6B 0.9600 . ?
C6 H6C 0.9600 . ?
C7 C8 1.332(9) . ?
C7 H7A 0.9300 . ?
C8 C9 1.484(9) . ?
C9 C10 1.382(10) . ?
C9 C14 1.395(10) . ?
C10 C11 1.397(9) . ?
C10 H10A 0.9300 . ?
C11 C12 1.380(10) . ?
C11 H11A 0.9300 . ?
C12 C13 1.387(10) . ?
C12 C15 1.551(9) . ?
C13 C14 1.378(9) . ?
C13 H13A 0.9300 . ?
C14 H14A 0.9300 . ?
C15 C16 1.508(10) . ?
C15 C17 1.525(10) . ?
C15 C18 1.517(10) . ?
C16 H16A 0.9600 . ?
C16 H16B 0.9600 . ?
C16 H16C 0.9600 . ?
C17 H17A 0.9600 . ?
C17 H17B 0.9600 . ?
C17 H17C 0.9600 . ?
C18 H18A 0.9600 . ?
C18 H18B 0.9600 . ?
C18 H18C 0.9600 . ?
C19 C20 1.397(9) . ?
C19 C23 1.442(9) . ?
C19 C24 1.505(9) . ?
C20 C21 1.403(10) . ?
C20 H20A 0.9800 . ?
C21 C22 1.418(9) . ?
C21 C26 1.444(10) . ?
C22 C23 1.438(10) . ?
C24 H24A 0.9600 . ?
C24 H24B 0.9600 . ?
C24 H24C 0.9600 . ?
C25 C26 1.341(9) . ?
C25 H25A 0.9300 . ?
C26 C27 1.489(9) . ?
C27 C28 1.376(10) . ?
C27 C32 1.383(9) . ?
C28 C29 1.403(10) . ?
C28 H28A 0.9300 . ?
C29 C30 1.397(10) . ?
C29 H29A 0.9300 . ?
C30 C31 1.393(10) . ?
C30 C33 1.510(10) . ?
C31 C32 1.372(10) . ?
C31 H31A 0.9300 . ?
C32 H32A 0.9300 . ?
C33 C35 1.510(11) . ?
C33 C36 1.543(11) . ?
C33 C34 1.554(11) . ?
C34 H34A 0.9600 . ?
C34 H34B 0.9600 . ?
C34 H34C 0.9600 . ?
C35 H35A 0.9600 . ?
C35 H35B 0.9600 . ?
C35 H35C 0.9600 . ?
C36 H36A 0.9600 . ?
C36 H36B 0.9600 . ?
C36 H36C 0.9600 . ?
C37 H37A 0.9600 . ?
C37 H37B 0.9600 . ?
C37 H37C 0.9600 . ?
C38 H38A 0.9600 . ?
C38 H38B 0.9600 . ?
C38 H38C 0.9600 . ?
C39 C40 1.512(13) . ?
C39 H39A 0.9600 . ?
C39 H39B 0.9600 . ?
C39 H39C 0.9600 . ?
C40 C41 1.361(13) . ?
C40 C45 1.391(13) . ?
C41 C42 1.371(12) . ?
C41 H41A 0.9300 . ?
C42 C43 1.350(13) . ?
C42 H42A 0.9300 . ?
C43 C44 1.390(14) . ?
C43 H43A 0.9300 . ?
C44 C45 1.348(13) . ?
C44 H44A 0.9300 . ?
C45 H45A 0.9300 . ?
